data_1557236
loop_
_publ_author_name
'Navarro, Miquel'
'Toledo, Alberto'
'Mallet-Ladeira, Sonia'
'Sosa Carrizo, E. Daiann'
'Miqueu, Karinne'
'Bourissou, Didier'

_publ_section_title
;
 Versatility and adaptative behaviour of the P^N chelating ligand
 MeDalphos within gold(i) \p complexes
;
_journal_issue 10
_journal_name_full 'Chemical Science'
_journal_page_first 2750
_journal_page_last 2758
_journal_paper_doi 10.1039/C9SC06398F
_journal_volume 11
_journal_year 2020
_chemical_absolute_configuration ad
_chemical_formula_moiety 'C32 H46 Au N O2 P, F6 Sb, C H2 Cl2'
_chemical_formula_sum 'C33 H48 Au Cl2 F6 N O2 P Sb'
_chemical_formula_weight 1025.32
_space_group_IT_number 4
_space_group_name_Hall 'P 2yb'
_space_group_name_H-M_alt 'P 1 21 1'
_symmetry_cell_setting monoclinic
_symmetry_Int_Tables_number 4
_symmetry_space_group_name_Hall 'P 2yb'
_symmetry_space_group_name_H-M 'P 1 21 1'
_atom_sites_solution_hydrogens mixed
_audit_update_record
;
2019-11-25 deposited with the CCDC.	2020-01-31 downloaded from the CCDC.
;
_cell_angle_alpha 90
_cell_angle_beta 99.848(3)
_cell_angle_gamma 90
_cell_formula_units_Z 4
_cell_length_a 14.8546(12)
_cell_length_b 12.2517(9)
_cell_length_c 20.5946(16)
_cell_measurement_reflns_used 9284
_cell_measurement_temperature 193(2)
_cell_measurement_theta_max 30.56
_cell_measurement_theta_min 3.09
_cell_volume 3692.9(5)
_computing_cell_refinement 'APEX2 and SAINT'
_computing_data_collection APEX2
_computing_data_reduction SAINT
_computing_molecular_graphics 'Ortep-3 for Windows (Farrugia, 1997)'
_computing_publication_material 'WinGX publication routines (Farrugia, 1999)'
_computing_structure_refinement 'SHELXL-2016/6 (Sheldrick, 2015)'
_computing_structure_solution 'SHELXT (Sheldrick, 2015)'
_diffrn_ambient_temperature 193(2)
_diffrn_measured_fraction_theta_full 0.989
_diffrn_measured_fraction_theta_max 0.989
_diffrn_measurement_device_type 'Bruker D8 VENTURE'
_diffrn_measurement_method 'phi and omega scans'
_diffrn_radiation_monochromator triumph
_diffrn_radiation_source 'fine focus sealed tube'
_diffrn_radiation_type MoK\a
_diffrn_radiation_wavelength 0.71073
_diffrn_reflns_av_R_equivalents 0.0269
_diffrn_reflns_av_unetI/netI 0.0165
_diffrn_reflns_Laue_measured_fraction_full 0.989
_diffrn_reflns_Laue_measured_fraction_max 0.989
_diffrn_reflns_limit_h_max 17
_diffrn_reflns_limit_h_min -17
_diffrn_reflns_limit_k_max 14
_diffrn_reflns_limit_k_min -14
_diffrn_reflns_limit_l_max 24
_diffrn_reflns_limit_l_min -24
_diffrn_reflns_number 73394
_diffrn_reflns_point_group_measured_fraction_full 0.991
_diffrn_reflns_point_group_measured_fraction_max 0.991
_diffrn_reflns_theta_full 25.027
_diffrn_reflns_theta_max 25.027
_diffrn_reflns_theta_min 5.183
_diffrn_standards_decay_% 0
_diffrn_standards_interval_count 0
_diffrn_standards_interval_time 0
_diffrn_standards_number 0
_exptl_absorpt_coefficient_mu 4.949
_exptl_absorpt_correction_T_max 0.7461
_exptl_absorpt_correction_T_min 0.5094
_exptl_absorpt_correction_type multi-scan
_exptl_absorpt_process_details 'SADABS (Bruker-AXS)'
_exptl_crystal_colour colourless
_exptl_crystal_density_diffrn 1.844
_exptl_crystal_density_method 'not measured'
_exptl_crystal_description block
_exptl_crystal_F_000 2008
_exptl_crystal_size_max 0.24
_exptl_crystal_size_mid 0.12
_exptl_crystal_size_min 0.08
_refine_diff_density_max 0.842
_refine_diff_density_min -0.644
_refine_diff_density_rms 0.071
_refine_ls_abs_structure_details
;
 Refined as an inversion twin.
;
_refine_ls_abs_structure_Flack 0.463(4)
_refine_ls_extinction_method none
_refine_ls_goodness_of_fit_ref 1.053
_refine_ls_hydrogen_treatment mixed
_refine_ls_matrix_type full
_refine_ls_number_parameters 872
_refine_ls_number_reflns 12926
_refine_ls_number_restraints 2
_refine_ls_restrained_S_all 1.053
_refine_ls_R_factor_all 0.0197
_refine_ls_R_factor_gt 0.0192
_refine_ls_shift/su_max 0.001
_refine_ls_shift/su_mean 0
_refine_ls_structure_factor_coef Fsqd
_refine_ls_weighting_details 'w=1/[\s^2^(Fo^2^)+(0.0223P)^2^+5.8621P] where P=(Fo^2^+2Fc^2^)/3'
_refine_ls_weighting_scheme calc
_refine_ls_wR_factor_gt 0.0475
_refine_ls_wR_factor_ref 0.0478
_reflns_Friedel_coverage 0.906
_reflns_Friedel_fraction_full 0.993
_reflns_Friedel_fraction_max 0.993
_reflns_number_gt 12761
_reflns_number_total 12926
_reflns_threshold_expression 'I > 2\s(I)'
_cod_data_source_file c9sc06398f2.cif
_cod_data_source_block ATP075
_cod_depositor_comments
;Adding full bibliography for 1557234--1557239.cif.

 Adding full bibliography for 1557234--1557239.cif.
;
_cod_original_sg_symbol_H-M 'P 21'
_cod_database_code 1557236

loop_
_symmetry_equiv_pos_as_xyz
'x, y, z'
'-x, y+1/2, -z'

loop_
_atom_site_label
_atom_site_type_symbol
_atom_site_fract_x
_atom_site_fract_y
_atom_site_fract_z
_atom_site_U_iso_or_equiv
_atom_site_adp_type
_atom_site_occupancy
_atom_site_site_symmetry_order
_atom_site_calc_flag
_atom_site_refinement_flags_posn
_atom_site_refinement_flags_adp
C1 C 0.6720(4) 0.6088(6) 0.3205(3) 0.0246(12) Uani 1 1 d . .
C2 C 0.6649(4) 0.6137(6) 0.2525(3) 0.0296(13) Uani 1 1 d . .
H2 H 0.7185 0.6196 0.2333 0.036 Uiso 1 1 calc R U
C3 C 0.5801(5) 0.6098(8) 0.2123(4) 0.0456(18) Uani 1 1 d . .
H3 H 0.575 0.6143 0.1658 0.055 Uiso 1 1 calc R U
C4 C 0.5023(5) 0.5993(10) 0.2414(4) 0.058(2) Uani 1 1 d . .
H4 H 0.4441 0.5931 0.2142 0.069 Uiso 1 1 calc R U
C5 C 0.5083(5) 0.5977(8) 0.3079(4) 0.0465(18) Uani 1 1 d . .
H5 H 0.4545 0.5925 0.3268 0.056 Uiso 1 1 calc R U
C6 C 0.5950(4) 0.6040(7) 0.3489(3) 0.0318(14) Uani 1 1 d . .
C7 C 0.5467(6) 0.6921(9) 0.4436(5) 0.060(3) Uani 1 1 d . .
H7A H 0.5748 0.761 0.4335 0.09 Uiso 1 1 calc R U
H7B H 0.5485 0.6864 0.4913 0.09 Uiso 1 1 calc R U
H7C H 0.4831 0.6899 0.421 0.09 Uiso 1 1 calc R U
C8 C 0.5612(6) 0.4934(9) 0.4406(5) 0.055(2) Uani 1 1 d . .
H8A H 0.4965 0.4876 0.4207 0.083 Uiso 1 1 calc R U
H8B H 0.5671 0.4911 0.4887 0.083 Uiso 1 1 calc R U
H8C H 0.5951 0.4325 0.4256 0.083 Uiso 1 1 calc R U
C9 C 0.8334(4) 0.7551(5) 0.3633(3) 0.0206(13) Uani 1 1 d . .
C10 C 0.7598(6) 0.8366(7) 0.3767(5) 0.042(2) Uani 1 1 d . .
H10A H 0.7461 0.8249 0.4215 0.051 Uiso 1 1 calc R U
H10B H 0.703 0.8251 0.3446 0.051 Uiso 1 1 calc R U
C11 C 0.7950(6) 0.9547(7) 0.3705(5) 0.052(2) Uani 1 1 d . .
H11 H 0.7464 1.0069 0.3785 0.062 Uiso 1 1 calc R U
C12 C 0.9188(5) 0.7751(6) 0.4157(3) 0.0309(15) Uani 1 1 d . .
H12A H 0.9041 0.7625 0.4601 0.037 Uiso 1 1 calc R U
H12B H 0.9677 0.7235 0.409 0.037 Uiso 1 1 calc R U
C13 C 0.8900(6) 0.8927(8) 0.2901(3) 0.047(2) Uani 1 1 d . .
H13 H 0.905 0.9059 0.2452 0.057 Uiso 1 1 calc R U
C14 C 0.9757(5) 0.9119(8) 0.3424(4) 0.0466(18) Uani 1 1 d . .
H14A H 1.0248 0.8613 0.3348 0.056 Uiso 1 1 calc R U
H14B H 0.9977 0.9876 0.3391 0.056 Uiso 1 1 calc R U
C15 C 0.9521(5) 0.8927(7) 0.4104(3) 0.0374(17) Uani 1 1 d . .
H15 H 1.008 0.9047 0.4444 0.045 Uiso 1 1 calc R U
C16 C 0.8783(6) 0.9722(6) 0.4224(4) 0.050(2) Uani 1 1 d . .
H16A H 0.8628 0.96 0.4667 0.059 Uiso 1 1 calc R U
H16B H 0.9005 1.0481 0.4202 0.059 Uiso 1 1 calc R U
C17 C 0.8574(6) 0.7757(6) 0.2946(3) 0.0388(18) Uani 1 1 d . .
H17A H 0.9061 0.7246 0.2868 0.047 Uiso 1 1 calc R U
H17B H 0.803 0.7627 0.2605 0.047 Uiso 1 1 calc R U
C18 C 0.8144(7) 0.9727(7) 0.3025(4) 0.059(3) Uani 1 1 d . .
H18A H 0.8346 1.0489 0.2978 0.071 Uiso 1 1 calc R U
H18B H 0.7583 0.9602 0.2697 0.071 Uiso 1 1 calc R U
C19 C 0.8519(4) 0.4955(5) 0.3559(3) 0.0178(13) Uani 1 1 d . .
C20 C 0.9386(5) 0.2905(6) 0.4093(3) 0.0293(16) Uani 1 1 d . .
H20A H 0.9266 0.2939 0.4551 0.035 Uiso 1 1 calc R U
H20B H 0.9725 0.2223 0.4043 0.035 Uiso 1 1 calc R U
C21 C 0.9234(6) 0.3820(6) 0.2764(4) 0.040(2) Uani 1 1 d . .
H21 H 0.936 0.3773 0.2303 0.048 Uiso 1 1 calc R U
C22 C 0.8670(6) 0.2833(6) 0.2906(4) 0.0343(17) Uani 1 1 d . .
H22A H 0.8086 0.2817 0.2592 0.041 Uiso 1 1 calc R U
H22B H 0.9008 0.2153 0.2851 0.041 Uiso 1 1 calc R U
C23 C 0.8478(5) 0.2903(5) 0.3610(3) 0.0274(15) Uani 1 1 d . .
H23 H 0.8104 0.226 0.3701 0.033 Uiso 1 1 calc R U
C24 C 0.8708(6) 0.4871(6) 0.2846(3) 0.0335(17) Uani 1 1 d . .
H24A H 0.8122 0.4871 0.2533 0.04 Uiso 1 1 calc R U
H24B H 0.9069 0.551 0.2746 0.04 Uiso 1 1 calc R U
C25 C 0.9952(4) 0.3885(6) 0.3956(3) 0.0302(15) Uani 1 1 d . .
H25 H 1.0547 0.388 0.4268 0.036 Uiso 1 1 calc R U
C26 C 0.9444(4) 0.4938(6) 0.4042(4) 0.0284(15) Uani 1 1 d . .
H26A H 0.982 0.5571 0.3953 0.034 Uiso 1 1 calc R U
H26B H 0.9333 0.4994 0.4501 0.034 Uiso 1 1 calc R U
C27 C 0.7954(4) 0.3960(6) 0.3695(3) 0.0239(12) Uani 1 1 d . .
H27A H 0.7364 0.3959 0.3387 0.029 Uiso 1 1 calc R U
H27B H 0.7824 0.4 0.415 0.029 Uiso 1 1 calc R U
C28 C 1.0134(5) 0.3815(6) 0.3247(4) 0.043(2) Uani 1 1 d . .
H28A H 1.0512 0.4443 0.3155 0.051 Uiso 1 1 calc R U
H28B H 1.0475 0.3137 0.319 0.051 Uiso 1 1 calc R U
C29 C 0.8361(5) 0.6050(8) 0.5686(3) 0.0338(14) Uani 1 1 d D .
H29A H 0.873(5) 0.673(7) 0.566(4) 0.041 Uiso 1 1 d . U
H29B H 0.865(5) 0.524(6) 0.577(4) 0.041 Uiso 1 1 d D U
C30 C 0.7476(5) 0.6139(8) 0.5837(3) 0.0352(16) Uani 1 1 d . .
H30 H 0.709(5) 0.552(7) 0.599(4) 0.042 Uiso 1 1 d . U
C31 C 0.7093(6) 0.7211(8) 0.5984(4) 0.048(2) Uani 1 1 d . .
C32 C 0.7304(7) 0.9110(9) 0.6050(7) 0.078(3) Uani 1 1 d . .
H32A H 0.6878 0.9368 0.5664 0.117 Uiso 1 1 calc R U
H32B H 0.782 0.9616 0.6146 0.117 Uiso 1 1 calc R U
H32C H 0.6988 0.9073 0.6431 0.117 Uiso 1 1 calc R U
C33 C 0.6571(5) 0.3929(5) 0.8359(3) 0.0285(14) Uani 1 1 d . .
C34 C 0.6416(5) 0.3872(6) 0.7700(4) 0.0358(17) Uani 1 1 d . .
H34 H 0.6918 0.3801 0.7473 0.043 Uiso 1 1 calc R U
C35 C 0.5526(6) 0.3916(9) 0.7338(5) 0.059(2) Uani 1 1 d . .
H35 H 0.5416 0.3889 0.687 0.071 Uiso 1 1 calc R U
C36 C 0.4814(5) 0.3999(10) 0.7688(5) 0.065(3) Uani 1 1 d . .
H36 H 0.4204 0.4034 0.7457 0.078 Uiso 1 1 calc R U
C37 C 0.4974(5) 0.4031(8) 0.8372(4) 0.0519(19) Uani 1 1 d . .
H37 H 0.4473 0.4062 0.8603 0.062 Uiso 1 1 calc R U
C38 C 0.5862(4) 0.4019(7) 0.8720(4) 0.0338(14) Uani 1 1 d . .
C39 C 0.5617(6) 0.5067(9) 0.9674(5) 0.066(3) Uani 1 1 d . .
H39A H 0.5862 0.5694 0.9465 0.1 Uiso 1 1 calc R U
H39B H 0.5788 0.5126 1.0154 0.1 Uiso 1 1 calc R U
H39C H 0.4949 0.5058 0.9553 0.1 Uiso 1 1 calc R U
C40 C 0.5566(6) 0.3069(10) 0.9697(5) 0.061(3) Uani 1 1 d . .
H40A H 0.49 0.3129 0.9581 0.091 Uiso 1 1 calc R U
H40B H 0.5742 0.303 1.0177 0.091 Uiso 1 1 calc R U
H40C H 0.5771 0.2407 0.9498 0.091 Uiso 1 1 calc R U
C41 C 0.8392(5) 0.5064(5) 0.8574(3) 0.0195(13) Uani 1 1 d . .
C42 C 0.7795(4) 0.6091(6) 0.8660(3) 0.0252(12) Uani 1 1 d . .
H42A H 0.7203 0.604 0.8356 0.03 Uiso 1 1 calc R U
H42B H 0.767 0.6118 0.9117 0.03 Uiso 1 1 calc R U
C43 C 0.8289(6) 0.7118(6) 0.8515(4) 0.0372(18) Uani 1 1 d . .
H43 H 0.7897 0.7762 0.8571 0.045 Uiso 1 1 calc R U
C44 C 0.9304(5) 0.5191(6) 0.9055(4) 0.0325(17) Uani 1 1 d . .
H44A H 0.9704 0.4559 0.9012 0.039 Uiso 1 1 calc R U
H44B H 0.9187 0.5212 0.9514 0.039 Uiso 1 1 calc R U
C45 C 0.9064(6) 0.6118(7) 0.7721(3) 0.0398(17) Uani 1 1 d . .
H45 H 0.9181 0.6105 0.7257 0.048 Uiso 1 1 calc R U
C46 C 0.9965(6) 0.6213(7) 0.8190(4) 0.046(2) Uani 1 1 d . .
H46A H 1.0289 0.6882 0.809 0.055 Uiso 1 1 calc R U
H46B H 1.0356 0.5576 0.8135 0.055 Uiso 1 1 calc R U
C47 C 0.9783(5) 0.6258(7) 0.8899(4) 0.0396(19) Uani 1 1 d . .
H47 H 1.0376 0.6334 0.9209 0.048 Uiso 1 1 calc R U
C48 C 0.9179(6) 0.7233(6) 0.8976(4) 0.0378(19) Uani 1 1 d . .
H48A H 0.9069 0.7275 0.9436 0.045 Uiso 1 1 calc R U
H48B H 0.9488 0.7914 0.8876 0.045 Uiso 1 1 calc R U
C49 C 0.8578(6) 0.5047(6) 0.7863(4) 0.0361(18) Uani 1 1 d . .
H49A H 0.7994 0.4974 0.7552 0.043 Uiso 1 1 calc R U
H49B H 0.8968 0.4413 0.7801 0.043 Uiso 1 1 calc R U
C50 C 0.8447(6) 0.7082(7) 0.7807(4) 0.043(2) Uani 1 1 d . .
H50A H 0.8738 0.777 0.7698 0.052 Uiso 1 1 calc R U
H50B H 0.7856 0.7005 0.7505 0.052 Uiso 1 1 calc R U
C51 C 0.8216(4) 0.2493(5) 0.8693(3) 0.0205(12) Uani 1 1 d . .
C52 C 0.8839(8) 0.0396(7) 0.9305(4) 0.061(3) Uani 1 1 d . .
H52A H 0.8794 0.0566 0.9769 0.074 Uiso 1 1 calc R U
H52B H 0.9069 -0.036 0.9289 0.074 Uiso 1 1 calc R U
C53 C 0.8634(6) 0.1039(8) 0.7931(3) 0.0440(19) Uani 1 1 d . .
H53 H 0.8684 0.0871 0.7463 0.053 Uiso 1 1 calc R U
C54 C 0.7967(6) 0.0273(7) 0.8162(5) 0.055(2) Uani 1 1 d . .
H54A H 0.8163 -0.049 0.8109 0.066 Uiso 1 1 calc R U
H54B H 0.7356 0.0371 0.7887 0.066 Uiso 1 1 calc R U
C55 C 0.7907(7) 0.0485(7) 0.8882(5) 0.052(2) Uani 1 1 d . .
H55 H 0.7474 -0.0043 0.9036 0.063 Uiso 1 1 calc R U
C56 C 0.8290(6) 0.2241(6) 0.7984(3) 0.0402(19) Uani 1 1 d . .
H56A H 0.8722 0.2755 0.7829 0.048 Uiso 1 1 calc R U
H56B H 0.7685 0.2331 0.77 0.048 Uiso 1 1 calc R U
C57 C 0.9487(6) 0.1160(9) 0.9073(4) 0.054(3) Uani 1 1 d . .
H57 H 1.0102 0.1072 0.9354 0.065 Uiso 1 1 calc R U
C58 C 0.9159(5) 0.2358(6) 0.9130(4) 0.0388(19) Uani 1 1 d . .
H58A H 0.9118 0.2527 0.9594 0.047 Uiso 1 1 calc R U
H58B H 0.9602 0.2868 0.8984 0.047 Uiso 1 1 calc R U
C59 C 0.7563(6) 0.1686(6) 0.8941(5) 0.044(2) Uani 1 1 d . .
H59A H 0.6943 0.1767 0.8678 0.053 Uiso 1 1 calc R U
H59B H 0.7527 0.1849 0.9407 0.053 Uiso 1 1 calc R U
C60 C 0.9564(6) 0.0929(8) 0.8365(4) 0.052(2) Uani 1 1 d . .
H60A H 0.9801 0.0181 0.8327 0.062 Uiso 1 1 calc R U
H60B H 0.9997 0.1449 0.8217 0.062 Uiso 1 1 calc R U
C61 C 0.8527(4) 0.4079(8) 1.0760(3) 0.0338(15) Uani 1 1 d D .
H61A H 0.879(5) 0.477(7) 1.076(4) 0.041 Uiso 1 1 d . U
H61B H 0.895(5) 0.338(6) 1.090(4) 0.041 Uiso 1 1 d D U
C62 C 0.7679(5) 0.4095(8) 1.0976(3) 0.0370(16) Uani 1 1 d . .
H62 H 0.740(5) 0.481(7) 1.114(4) 0.044 Uiso 1 1 d . U
C63 C 0.7271(5) 0.3077(7) 1.1205(3) 0.0398(18) Uani 1 1 d . .
C64 C 0.7363(10) 0.1179(10) 1.1282(6) 0.088(4) Uani 1 1 d . .
H64A H 0.7612 0.1048 1.1747 0.132 Uiso 1 1 calc R U
H64B H 0.7537 0.0577 1.1015 0.132 Uiso 1 1 calc R U
H64C H 0.6695 0.1224 1.1224 0.132 Uiso 1 1 calc R U
C65 C 0.5746(10) 0.1594(13) 0.3849(7) 0.103(5) Uani 1 1 d . .
H65A H 0.5138 0.195 0.3778 0.123 Uiso 1 1 calc R U
H65B H 0.6149 0.2011 0.4194 0.123 Uiso 1 1 calc R U
C66 C 0.5255(8) 0.8045(15) 0.8116(6) 0.109(5) Uani 1 1 d . .
H66A H 0.4993 0.7303 0.8118 0.13 Uiso 1 1 calc R U
H66B H 0.4742 0.8565 0.8004 0.13 Uiso 1 1 calc R U
Au1 Au 0.74314(2) 0.60734(2) 0.47860(2) 0.02205(6) Uani 1 1 d . .
Au2 Au 0.74889(2) 0.40333(2) 0.99150(2) 0.02173(6) Uani 1 1 d . .
F1 F 0.8049(6) 0.6899(8) 0.0215(3) 0.110(3) Uani 1 1 d . .
F2 F 0.8664(4) 0.8554(7) 0.1021(4) 0.102(3) Uani 1 1 d . .
F3 F 0.7167(4) 0.8513(5) 0.1505(3) 0.0660(15) Uani 1 1 d . .
F4 F 0.6533(4) 0.6911(6) 0.0704(4) 0.091(2) Uani 1 1 d . .
F5 F 0.7038(7) 0.8782(8) 0.0249(3) 0.128(3) Uani 1 1 d . .
F6 F 0.8107(4) 0.6710(5) 0.1462(3) 0.0701(16) Uani 1 1 d . .
F7 F 0.7402(10) 0.1472(7) 0.5172(4) 0.176(6) Uani 1 1 d . .
F8 F 0.8125(5) 0.3440(5) 0.5351(3) 0.0773(18) Uani 1 1 d . .
F9 F 0.7712(6) 0.3514(5) 0.6508(3) 0.105(3) Uani 1 1 d . .
F10 F 0.6902(4) 0.1581(5) 0.6331(4) 0.078(2) Uani 1 1 d . .
F11 F 0.6450(4) 0.3160(8) 0.5474(6) 0.160(5) Uani 1 1 d . .
F12 F 0.8599(4) 0.1805(7) 0.6200(4) 0.102(3) Uani 1 1 d . .
N1 N 0.5986(3) 0.5981(6) 0.4206(3) 0.0316(12) Uani 1 1 d . .
N2 N 0.5999(3) 0.4041(6) 0.9445(3) 0.0365(12) Uani 1 1 d . .
O1 O 0.7635(4) 0.8038(5) 0.5918(3) 0.0554(16) Uani 1 1 d . .
O2 O 0.6353(4) 0.7328(6) 0.6143(4) 0.075(2) Uani 1 1 d . .
O3 O 0.7720(4) 0.2185(5) 1.1075(3) 0.0542(15) Uani 1 1 d . .
O4 O 0.6630(4) 0.3097(7) 1.1486(3) 0.076(2) Uani 1 1 d . .
P1 P 0.78488(9) 0.61665(14) 0.37494(6) 0.0165(3) Uani 1 1 d . .
P2 P 0.77611(10) 0.38780(13) 0.88374(7) 0.0173(3) Uani 1 1 d . .
Sb1 Sb 0.76044(4) 0.77503(5) 0.08364(2) 0.03808(13) Uani 1 1 d . .
Sb2 Sb 0.75211(4) 0.24944(4) 0.58375(2) 0.03713(12) Uani 1 1 d . .
Cl1 Cl 0.5631(2) 0.0263(3) 0.41352(14) 0.0839(8) Uani 1 1 d . .
Cl2 Cl 0.61849(18) 0.1664(3) 0.31267(17) 0.0852(8) Uani 1 1 d . .
Cl3 Cl 0.59253(19) 0.8108(3) 0.75188(15) 0.0911(10) Uani 1 1 d . .
Cl4 Cl 0.5834(3) 0.8342(5) 0.88991(17) 0.136(2) Uani 1 1 d . .

loop_
_atom_site_aniso_label
_atom_site_aniso_U_11
_atom_site_aniso_U_22
_atom_site_aniso_U_33
_atom_site_aniso_U_23
_atom_site_aniso_U_13
_atom_site_aniso_U_12
C1 0.030(3) 0.014(3) 0.029(3) 0.002(3) 0.005(2) 0.006(3)
C2 0.030(3) 0.026(3) 0.031(3) 0.002(3) 0.001(2) 0.000(3)
C3 0.035(4) 0.059(5) 0.036(4) 0.001(4) -0.010(3) -0.008(4)
C4 0.033(4) 0.078(6) 0.052(5) 0.000(5) -0.020(3) -0.007(5)
C5 0.022(3) 0.061(5) 0.055(4) 0.002(5) 0.002(3) -0.004(4)
C6 0.028(3) 0.029(3) 0.036(3) 0.010(3) -0.003(3) 0.001(3)
C7 0.039(5) 0.083(7) 0.062(6) 0.001(5) 0.018(4) 0.030(5)
C8 0.035(4) 0.070(6) 0.060(5) 0.021(5) 0.007(4) -0.016(4)
C9 0.019(3) 0.019(3) 0.023(3) 0.003(2) 0.000(2) -0.004(2)
C10 0.035(4) 0.021(4) 0.071(6) 0.011(4) 0.009(4) -0.001(3)
C11 0.057(5) 0.010(3) 0.088(7) 0.009(4) 0.015(5) 0.011(3)
C12 0.034(4) 0.022(4) 0.032(3) 0.006(3) -0.008(3) -0.011(3)
C13 0.081(6) 0.032(4) 0.029(3) 0.009(3) 0.006(3) -0.021(4)
C14 0.048(4) 0.033(4) 0.060(5) 0.009(4) 0.011(3) -0.021(4)
C15 0.044(4) 0.022(4) 0.040(4) 0.006(3) -0.011(3) -0.016(4)
C16 0.082(6) 0.019(4) 0.048(5) -0.004(3) 0.011(4) -0.019(4)
C17 0.059(5) 0.032(4) 0.025(3) 0.002(3) 0.007(3) -0.024(3)
C18 0.076(6) 0.025(4) 0.062(5) 0.022(4) -0.027(5) -0.018(4)
C19 0.019(3) 0.013(3) 0.021(3) 0.003(2) 0.003(2) 0.003(2)
C20 0.035(4) 0.023(4) 0.031(3) 0.004(3) 0.010(3) 0.013(3)
C21 0.062(5) 0.034(5) 0.030(4) 0.006(3) 0.025(3) 0.019(4)
C22 0.051(4) 0.019(3) 0.033(4) -0.005(3) 0.006(3) 0.006(3)
C23 0.038(4) 0.009(3) 0.038(4) 0.000(2) 0.014(3) -0.001(3)
C24 0.057(5) 0.023(4) 0.025(3) 0.004(3) 0.020(3) 0.009(3)
C25 0.019(3) 0.026(4) 0.045(4) -0.005(3) 0.005(3) 0.005(3)
C26 0.017(3) 0.028(4) 0.038(4) -0.006(3) 0.001(3) 0.002(3)
C27 0.022(3) 0.022(3) 0.027(3) 0.004(3) 0.004(2) 0.001(3)
C28 0.041(4) 0.031(5) 0.064(5) 0.003(3) 0.033(4) 0.007(3)
C29 0.037(4) 0.041(4) 0.022(3) -0.002(3) 0.000(3) 0.008(4)
C30 0.047(4) 0.037(4) 0.025(3) -0.004(3) 0.015(3) -0.002(4)
C31 0.049(5) 0.060(5) 0.039(4) -0.014(4) 0.019(4) -0.010(4)
C32 0.056(6) 0.034(5) 0.149(10) -0.011(7) 0.031(6) 0.002(5)
C33 0.039(3) 0.009(3) 0.042(3) -0.006(3) 0.021(3) -0.010(3)
C34 0.028(3) 0.026(4) 0.045(4) 0.004(3) -0.017(3) 0.000(3)
C35 0.048(5) 0.060(6) 0.055(5) -0.004(5) -0.026(4) 0.007(5)
C36 0.030(4) 0.080(6) 0.074(6) 0.000(6) -0.026(4) 0.007(5)
C37 0.025(3) 0.060(5) 0.066(5) 0.000(5) -0.004(3) 0.003(4)
C38 0.018(3) 0.028(3) 0.054(4) -0.013(4) 0.002(3) -0.001(3)
C39 0.034(4) 0.088(8) 0.074(6) -0.036(6) 0.000(4) 0.028(5)
C40 0.030(4) 0.091(7) 0.063(6) 0.007(5) 0.016(4) -0.025(4)
C41 0.024(3) 0.015(3) 0.020(3) 0.003(2) 0.005(2) 0.002(2)
C42 0.028(3) 0.014(3) 0.037(3) 0.001(3) 0.014(2) 0.003(3)
C43 0.045(4) 0.020(4) 0.053(5) 0.004(3) 0.026(4) 0.004(3)
C44 0.023(3) 0.027(4) 0.047(4) 0.010(3) 0.002(3) -0.011(3)
C45 0.066(5) 0.032(4) 0.029(3) 0.000(3) 0.031(3) -0.009(4)
C46 0.052(4) 0.021(4) 0.078(5) 0.001(4) 0.048(4) -0.005(3)
C47 0.035(4) 0.036(5) 0.048(4) 0.009(3) 0.006(3) -0.016(3)
C48 0.056(5) 0.025(4) 0.038(4) -0.009(3) 0.025(4) -0.018(3)
C49 0.056(5) 0.027(4) 0.032(4) -0.009(3) 0.027(3) -0.013(3)
C50 0.057(5) 0.029(4) 0.045(5) 0.016(3) 0.010(4) -0.007(4)
C51 0.026(3) 0.011(3) 0.024(3) -0.001(2) 0.004(2) 0.003(2)
C52 0.112(8) 0.029(5) 0.042(5) 0.004(3) 0.007(5) 0.030(5)
C53 0.081(6) 0.022(3) 0.030(3) -0.002(3) 0.012(3) 0.022(4)
C54 0.063(5) 0.016(4) 0.077(6) -0.017(4) -0.017(5) 0.005(4)
C55 0.071(6) 0.019(4) 0.074(6) 0.006(4) 0.033(5) 0.004(4)
C56 0.071(5) 0.019(4) 0.030(4) -0.002(3) 0.009(3) 0.013(3)
C57 0.052(5) 0.039(5) 0.060(5) -0.016(4) -0.022(4) 0.032(5)
C58 0.036(4) 0.029(4) 0.046(4) -0.012(3) -0.010(3) 0.014(3)
C59 0.045(5) 0.020(4) 0.073(6) 0.000(4) 0.022(4) -0.007(3)
C60 0.054(5) 0.033(5) 0.072(5) -0.013(4) 0.021(4) 0.015(4)
C61 0.028(3) 0.046(4) 0.025(3) 0.003(4) -0.005(2) -0.007(4)
C62 0.049(4) 0.043(4) 0.018(3) -0.003(3) 0.004(3) 0.005(4)
C63 0.036(4) 0.056(5) 0.028(4) 0.010(3) 0.007(3) -0.003(4)
C64 0.124(10) 0.046(7) 0.086(7) 0.022(6) 0.001(7) -0.032(7)
C65 0.095(9) 0.127(12) 0.091(9) -0.005(8) 0.029(7) 0.055(9)
C66 0.072(7) 0.197(16) 0.064(7) -0.024(8) 0.033(6) -0.032(9)
Au1 0.02373(11) 0.02070(12) 0.02357(12) 0.00082(9) 0.00924(8) 0.00014(10)
Au2 0.02138(11) 0.02106(11) 0.02380(11) 0.00011(10) 0.00685(8) -0.00210(9)
F1 0.130(6) 0.155(7) 0.060(4) -0.044(4) 0.053(4) -0.002(6)
F2 0.060(4) 0.116(6) 0.134(6) -0.007(5) 0.024(4) -0.044(4)
F3 0.061(3) 0.069(4) 0.068(3) -0.016(3) 0.013(3) 0.021(3)
F4 0.048(3) 0.074(4) 0.148(6) -0.036(4) 0.006(4) -0.021(3)
F5 0.174(8) 0.120(7) 0.070(4) 0.045(4) -0.035(5) 0.006(6)
F6 0.086(4) 0.067(4) 0.056(3) 0.000(3) 0.006(3) 0.033(3)
F7 0.372(18) 0.080(6) 0.067(5) -0.031(4) 0.015(7) -0.073(8)
F8 0.114(5) 0.074(4) 0.054(3) 0.011(3) 0.043(3) -0.033(4)
F9 0.214(9) 0.062(4) 0.052(3) -0.008(3) 0.064(5) -0.012(5)
F10 0.047(3) 0.060(3) 0.132(5) 0.048(4) 0.035(3) -0.006(3)
F11 0.051(4) 0.146(8) 0.265(12) 0.143(9) -0.024(5) -0.011(4)
F12 0.047(3) 0.096(5) 0.165(7) 0.050(5) 0.026(4) 0.013(3)
N1 0.023(3) 0.037(3) 0.039(3) 0.006(3) 0.015(2) -0.003(3)
N2 0.020(3) 0.050(3) 0.041(3) -0.005(3) 0.009(2) -0.003(3)
O1 0.043(3) 0.039(3) 0.089(5) -0.014(3) 0.025(3) -0.002(3)
O2 0.059(4) 0.088(5) 0.092(5) -0.044(4) 0.054(4) -0.020(4)
O3 0.065(4) 0.035(3) 0.064(4) 0.011(3) 0.014(3) -0.010(3)
O4 0.055(4) 0.114(6) 0.067(4) 0.027(4) 0.035(3) -0.005(4)
P1 0.0145(6) 0.0167(8) 0.0183(6) 0.0014(6) 0.0028(5) -0.0001(6)
P2 0.0176(7) 0.0137(8) 0.0204(7) 0.0000(6) 0.0024(5) -0.0007(6)
Sb1 0.0339(3) 0.0494(3) 0.0319(2) -0.0031(2) 0.0084(2) -0.0038(2)
Sb2 0.0385(3) 0.0368(3) 0.0361(3) 0.0061(2) 0.0064(2) -0.0108(2)
Cl1 0.096(2) 0.0867(19) 0.0730(17) -0.0147(14) 0.0256(15) -0.0216(16)
Cl2 0.0552(14) 0.098(2) 0.104(2) 0.0258(17) 0.0178(14) 0.0130(14)
Cl3 0.0639(16) 0.141(3) 0.0747(18) -0.0132(18) 0.0306(14) -0.0083(17)
Cl4 0.081(2) 0.263(6) 0.0645(18) -0.037(3) 0.0163(16) -0.044(3)

loop_
_atom_type_symbol
_atom_type_description
_atom_type_scat_dispersion_real
_atom_type_scat_dispersion_imag
_atom_type_scat_source
C C 0.0033 0.0016 'International Tables Vol C Tables 4.2.6.8 and 6.1.1.4'
H H 0 0 'International Tables Vol C Tables 4.2.6.8 and 6.1.1.4'
Au Au -2.0133 8.8022 'International Tables Vol C Tables 4.2.6.8 and 6.1.1.4'
F F 0.0171 0.0103 'International Tables Vol C Tables 4.2.6.8 and 6.1.1.4'
N N 0.0061 0.0033 'International Tables Vol C Tables 4.2.6.8 and 6.1.1.4'
O O 0.0106 0.006 'International Tables Vol C Tables 4.2.6.8 and 6.1.1.4'
P P 0.1023 0.0942 'International Tables Vol C Tables 4.2.6.8 and 6.1.1.4'
Sb Sb -0.5866 1.5461 'International Tables Vol C Tables 4.2.6.8 and 6.1.1.4'
Cl Cl 0.1484 0.1585 'International Tables Vol C Tables 4.2.6.8 and 6.1.1.4'

loop_
_geom_angle_atom_site_label_1
_geom_angle_atom_site_label_2
_geom_angle_atom_site_label_3
_geom_angle
C6 C1 C2 120.4(6)
C6 C1 P1 118.6(4)
C2 C1 P1 120.9(5)
C3 C2 C1 120.4(6)
C3 C2 H2 119.8
C1 C2 H2 119.8
C2 C3 C4 118.8(7)
C2 C3 H3 120.6
C4 C3 H3 120.6
C5 C4 C3 121.2(6)
C5 C4 H4 119.4
C3 C4 H4 119.4
C4 C5 C6 119.8(7)
C4 C5 H5 120.1
C6 C5 H5 120.1
C1 C6 C5 119.2(6)
C1 C6 N1 122.7(5)
C5 C6 N1 118.0(6)
N1 C7 H7A 109.5
N1 C7 H7B 109.5
H7A C7 H7B 109.5
N1 C7 H7C 109.5
H7A C7 H7C 109.5
H7B C7 H7C 109.5
N1 C8 H8A 109.5
N1 C8 H8B 109.5
H8A C8 H8B 109.5
N1 C8 H8C 109.5
H8A C8 H8C 109.5
H8B C8 H8C 109.5
C17 C9 C12 108.9(5)
C17 C9 C10 110.0(6)
C12 C9 C10 107.3(6)
C17 C9 P1 114.9(5)
C12 C9 P1 110.1(4)
C10 C9 P1 105.4(4)
C9 C10 C11 109.4(6)
C9 C10 H10A 109.8
C11 C10 H10A 109.8
C9 C10 H10B 109.8
C11 C10 H10B 109.8
H10A C10 H10B 108.3
C18 C11 C16 112.2(8)
C18 C11 C10 109.7(8)
C16 C11 C10 108.8(7)
C18 C11 H11 108.7
C16 C11 H11 108.7
C10 C11 H11 108.7
C15 C12 C9 109.8(5)
C15 C12 H12A 109.7
C9 C12 H12A 109.7
C15 C12 H12B 109.7
C9 C12 H12B 109.7
H12A C12 H12B 108.2
C17 C13 C14 109.6(7)
C17 C13 C18 109.9(7)
C14 C13 C18 109.0(7)
C17 C13 H13 109.5
C14 C13 H13 109.5
C18 C13 H13 109.5
C15 C14 C13 109.2(6)
C15 C14 H14A 109.8
C13 C14 H14A 109.8
C15 C14 H14B 109.8
C13 C14 H14B 109.8
H14A C14 H14B 108.3
C16 C15 C14 109.7(7)
C16 C15 C12 109.9(6)
C14 C15 C12 109.8(7)
C16 C15 H15 109.1
C14 C15 H15 109.1
C12 C15 H15 109.1
C11 C16 C15 108.8(6)
C11 C16 H16A 109.9
C15 C16 H16A 109.9
C11 C16 H16B 109.9
C15 C16 H16B 109.9
H16A C16 H16B 108.3
C13 C17 C9 109.8(6)
C13 C17 H17A 109.7
C9 C17 H17A 109.7
C13 C17 H17B 109.7
C9 C17 H17B 109.7
H17A C17 H17B 108.2
C11 C18 C13 108.8(6)
C11 C18 H18A 109.9
C13 C18 H18A 109.9
C11 C18 H18B 109.9
C13 C18 H18B 109.9
H18A C18 H18B 108.3
C27 C19 C24 108.4(5)
C27 C19 C26 108.9(5)
C24 C19 C26 108.9(6)
C27 C19 P1 105.4(4)
C24 C19 P1 116.3(5)
C26 C19 P1 108.8(4)
C25 C20 C23 109.5(6)
C25 C20 H20A 109.8
C23 C20 H20A 109.8
C25 C20 H20B 109.8
C23 C20 H20B 109.8
H20A C20 H20B 108.2
C28 C21 C22 108.8(6)
C28 C21 C24 109.9(7)
C22 C21 C24 109.7(6)
C28 C21 H21 109.5
C22 C21 H21 109.5
C24 C21 H21 109.5
C23 C22 C21 109.6(6)
C23 C22 H22A 109.8
C21 C22 H22A 109.8
C23 C22 H22B 109.8
C21 C22 H22B 109.8
H22A C22 H22B 108.2
C22 C23 C20 109.3(6)
C22 C23 C27 109.7(6)
C20 C23 C27 109.3(6)
C22 C23 H23 109.5
C20 C23 H23 109.5
C27 C23 H23 109.5
C21 C24 C19 109.8(6)
C21 C24 H24A 109.7
C19 C24 H24A 109.7
C21 C24 H24B 109.7
C19 C24 H24B 109.7
H24A C24 H24B 108.2
C26 C25 C20 110.4(5)
C26 C25 C28 109.3(6)
C20 C25 C28 109.1(6)
C26 C25 H25 109.4
C20 C25 H25 109.4
C28 C25 H25 109.4
C25 C26 C19 109.8(5)
C25 C26 H26A 109.7
C19 C26 H26A 109.7
C25 C26 H26B 109.7
C19 C26 H26B 109.7
H26A C26 H26B 108.2
C19 C27 C23 110.2(5)
C19 C27 H27A 109.6
C23 C27 H27A 109.6
C19 C27 H27B 109.6
C23 C27 H27B 109.6
H27A C27 H27B 108.1
C21 C28 C25 110.1(6)
C21 C28 H28A 109.6
C25 C28 H28A 109.6
C21 C28 H28B 109.6
C25 C28 H28B 109.6
H28A C28 H28B 108.2
C30 C29 Au1 72.3(4)
C30 C29 H29A 120(5)
Au1 C29 H29A 103(4)
C30 C29 H29B 113(4)
Au1 C29 H29B 110(4)
H29A C29 H29B 124(6)
C29 C30 C31 121.3(8)
C29 C30 Au1 69.2(3)
C31 C30 Au1 107.0(5)
C29 C30 H30 127(4)
C31 C30 H30 110(4)
Au1 C30 H30 111(4)
O2 C31 O1 122.5(9)
O2 C31 C30 124.1(8)
O1 C31 C30 113.4(7)
O1 C32 H32A 109.5
O1 C32 H32B 109.5
H32A C32 H32B 109.5
O1 C32 H32C 109.5
H32A C32 H32C 109.5
H32B C32 H32C 109.5
C34 C33 C38 122.1(7)
C34 C33 P2 121.0(5)
C38 C33 P2 116.9(5)
C33 C34 C35 121.3(8)
C33 C34 H34 119.4
C35 C34 H34 119.4
C36 C35 C34 117.5(8)
C36 C35 H35 121.3
C34 C35 H35 121.3
C35 C36 C37 121.2(7)
C35 C36 H36 119.4
C37 C36 H36 119.4
C36 C37 C38 120.4(8)
C36 C37 H37 119.8
C38 C37 H37 119.8
C37 C38 C33 117.5(7)
C37 C38 N2 118.5(6)
C33 C38 N2 123.9(6)
N2 C39 H39A 109.5
N2 C39 H39B 109.5
H39A C39 H39B 109.5
N2 C39 H39C 109.5
H39A C39 H39C 109.5
H39B C39 H39C 109.5
N2 C40 H40A 109.5
N2 C40 H40B 109.5
H40A C40 H40B 109.5
N2 C40 H40C 109.5
H40A C40 H40C 109.5
H40B C40 H40C 109.5
C49 C41 C44 109.4(6)
C49 C41 C42 108.4(5)
C44 C41 C42 107.3(5)
C49 C41 P2 116.7(5)
C44 C41 P2 108.8(4)
C42 C41 P2 105.7(4)
C43 C42 C41 110.0(5)
C43 C42 H42A 109.7
C41 C42 H42A 109.7
C43 C42 H42B 109.7
C41 C42 H42B 109.7
H42A C42 H42B 108.2
C48 C43 C42 111.1(6)
C48 C43 C50 110.3(7)
C42 C43 C50 109.0(7)
C48 C43 H43 108.8
C42 C43 H43 108.8
C50 C43 H43 108.8
C41 C44 C47 109.7(6)
C41 C44 H44A 109.7
C47 C44 H44A 109.7
C41 C44 H44B 109.7
C47 C44 H44B 109.7
H44A C44 H44B 108.2
C46 C45 C50 110.4(7)
C46 C45 C49 109.5(7)
C50 C45 C49 109.0(6)
C46 C45 H45 109.3
C50 C45 H45 109.3
C49 C45 H45 109.3
C45 C46 C47 109.3(6)
C45 C46 H46A 109.8
C47 C46 H46A 109.8
C45 C46 H46B 109.8
C47 C46 H46B 109.8
H46A C46 H46B 108.3
C48 C47 C46 109.4(6)
C48 C47 C44 110.0(6)
C46 C47 C44 109.2(7)
C48 C47 H47 109.4
C46 C47 H47 109.4
C44 C47 H47 109.4
C43 C48 C47 109.5(6)
C43 C48 H48A 109.8
C47 C48 H48A 109.8
C43 C48 H48B 109.8
C47 C48 H48B 109.8
H48A C48 H48B 108.2
C41 C49 C45 109.5(6)
C41 C49 H49A 109.8
C45 C49 H49A 109.8
C41 C49 H49B 109.8
C45 C49 H49B 109.8
H49A C49 H49B 108.2
C43 C50 C45 109.2(6)
C43 C50 H50A 109.8
C45 C50 H50A 109.8
C43 C50 H50B 109.8
C45 C50 H50B 109.8
H50A C50 H50B 108.3
C56 C51 C59 110.1(6)
C56 C51 C58 109.4(6)
C59 C51 C58 107.5(6)
C56 C51 P2 115.3(5)
C59 C51 P2 105.4(5)
C58 C51 P2 108.8(4)
C57 C52 C55 110.6(7)
C57 C52 H52A 109.5
C55 C52 H52A 109.5
C57 C52 H52B 109.5
C55 C52 H52B 109.5
H52A C52 H52B 108.1
C54 C53 C60 110.0(7)
C54 C53 C56 108.9(7)
C60 C53 C56 108.5(7)
C54 C53 H53 109.8
C60 C53 H53 109.8
C56 C53 H53 109.8
C53 C54 C55 110.7(7)
C53 C54 H54A 109.5
C55 C54 H54A 109.5
C53 C54 H54B 109.5
C55 C54 H54B 109.5
H54A C54 H54B 108.1
C52 C55 C54 110.4(8)
C52 C55 C59 107.5(8)
C54 C55 C59 108.0(7)
C52 C55 H55 110.3
C54 C55 H55 110.3
C59 C55 H55 110.3
C51 C56 C53 109.7(6)
C51 C56 H56A 109.7
C53 C56 H56A 109.7
C51 C56 H56B 109.7
C53 C56 H56B 109.7
H56A C56 H56B 108.2
C52 C57 C60 110.8(8)
C52 C57 C58 110.1(7)
C60 C57 C58 109.0(8)
C52 C57 H57 109
C60 C57 H57 109
C58 C57 H57 109
C51 C58 C57 108.8(6)
C51 C58 H58A 109.9
C57 C58 H58A 109.9
C51 C58 H58B 109.9
C57 C58 H58B 109.9
H58A C58 H58B 108.3
C51 C59 C55 110.2(6)
C51 C59 H59A 109.6
C55 C59 H59A 109.6
C51 C59 H59B 109.6
C55 C59 H59B 109.6
H59A C59 H59B 108.1
C57 C60 C53 109.9(6)
C57 C60 H60A 109.7
C53 C60 H60A 109.7
C57 C60 H60B 109.7
C53 C60 H60B 109.7
H60A C60 H60B 108.2
C62 C61 Au2 72.2(4)
C62 C61 H61A 113(5)
Au2 C61 H61A 106(5)
C62 C61 H61B 117(4)
Au2 C61 H61B 121(4)
H61A C61 H61B 119(6)
C61 C62 C63 121.4(8)
C61 C62 Au2 69.4(3)
C63 C62 Au2 107.5(5)
C61 C62 H62 123(4)
C63 C62 H62 113(4)
Au2 C62 H62 111(4)
O4 C63 O3 125.5(8)
O4 C63 C62 122.3(8)
O3 C63 C62 112.2(6)
O3 C64 H64A 109.5
O3 C64 H64B 109.5
H64A C64 H64B 109.5
O3 C64 H64C 109.5
H64A C64 H64C 109.5
H64B C64 H64C 109.5
Cl2 C65 Cl1 114.2(8)
Cl2 C65 H65A 108.7
Cl1 C65 H65A 108.7
Cl2 C65 H65B 108.7
Cl1 C65 H65B 108.7
H65A C65 H65B 107.6
Cl3 C66 Cl4 113.8(7)
Cl3 C66 H66A 108.8
Cl4 C66 H66A 108.8
Cl3 C66 H66B 108.8
Cl4 C66 H66B 108.8
H66A C66 H66B 107.7
C29 Au1 C30 38.5(3)
C29 Au1 N1 151.2(2)
C30 Au1 N1 113.2(2)
C29 Au1 P1 124.65(19)
C30 Au1 P1 162.3(2)
N1 Au1 P1 84.04(13)
C61 Au2 C62 38.4(3)
C61 Au2 N2 150.9(2)
C62 Au2 N2 112.5(2)
C61 Au2 P2 124.30(19)
C62 Au2 P2 162.5(2)
N2 Au2 P2 84.82(14)
C6 N1 C8 111.8(7)
C6 N1 C7 110.2(6)
C8 N1 C7 109.7(6)
C6 N1 Au1 113.2(4)
C8 N1 Au1 105.2(5)
C7 N1 Au1 106.5(5)
C38 N2 C40 110.2(7)
C38 N2 C39 110.0(7)
C40 N2 C39 110.8(6)
C38 N2 Au2 112.9(4)
C40 N2 Au2 107.3(5)
C39 N2 Au2 105.5(5)
C31 O1 C32 116.5(7)
C63 O3 C64 115.1(8)
C1 P1 C19 107.0(3)
C1 P1 C9 107.3(3)
C19 P1 C9 117.6(3)
C1 P1 Au1 101.38(19)
C19 P1 Au1 112.9(2)
C9 P1 Au1 109.3(2)
C41 P2 C51 116.7(3)
C41 P2 C33 107.3(3)
C51 P2 C33 106.3(3)
C41 P2 Au2 113.1(2)
C51 P2 Au2 110.6(2)
C33 P2 Au2 101.34(19)
F2 Sb1 F5 92.7(4)
F2 Sb1 F1 92.9(4)
F5 Sb1 F1 96.3(4)
F2 Sb1 F3 88.5(3)
F5 Sb1 F3 87.9(4)
F1 Sb1 F3 175.6(4)
F2 Sb1 F6 89.8(4)
F5 Sb1 F6 175.9(4)
F1 Sb1 F6 86.9(3)
F3 Sb1 F6 88.9(3)
F2 Sb1 F4 176.5(4)
F5 Sb1 F4 90.0(4)
F1 Sb1 F4 89.1(3)
F3 Sb1 F4 89.3(3)
F6 Sb1 F4 87.4(3)
F11 Sb2 F7 91.9(6)
F11 Sb2 F9 90.9(5)
F7 Sb2 F9 176.7(6)
F11 Sb2 F12 179.3(5)
F7 Sb2 F12 87.5(5)
F9 Sb2 F12 89.7(4)
F11 Sb2 F10 90.9(3)
F7 Sb2 F10 90.2(4)
F9 Sb2 F10 91.5(3)
F12 Sb2 F10 88.8(3)
F11 Sb2 F8 88.2(3)
F7 Sb2 F8 91.0(4)
F9 Sb2 F8 87.4(3)
F12 Sb2 F8 92.1(3)
F10 Sb2 F8 178.5(3)

loop_
_geom_bond_atom_site_label_1
_geom_bond_atom_site_label_2
_geom_bond_distance
C1 C6 1.372(9)
C1 C2 1.388(8)
C1 P1 1.854(6)
C2 C3 1.383(9)
C2 H2 0.95
C3 C4 1.396(11)
C3 H3 0.95
C4 C5 1.356(11)
C4 H4 0.95
C5 C6 1.416(9)
C5 H5 0.95
C6 N1 1.470(8)
C7 N1 1.506(11)
C7 H7A 0.98
C7 H7B 0.98
C7 H7C 0.98
C8 N1 1.483(11)
C8 H8A 0.98
C8 H8B 0.98
C8 H8C 0.98
C9 C17 1.537(9)
C9 C12 1.538(8)
C9 C10 1.539(10)
C9 P1 1.874(7)
C10 C11 1.550(11)
C10 H10A 0.99
C10 H10B 0.99
C11 C18 1.493(14)
C11 C16 1.506(13)
C11 H11 1
C12 C15 1.533(10)
C12 H12A 0.99
C12 H12B 0.99
C13 C17 1.521(11)
C13 C14 1.538(11)
C13 C18 1.545(14)
C13 H13 1
C14 C15 1.520(10)
C14 H14A 0.99
C14 H14B 0.99
C15 C16 1.518(12)
C15 H15 1
C16 H16A 0.99
C16 H16B 0.99
C17 H17A 0.99
C17 H17B 0.99
C18 H18A 0.99
C18 H18B 0.99
C19 C27 1.533(9)
C19 C24 1.545(9)
C19 C26 1.553(9)
C19 P1 1.866(6)
C20 C25 1.520(10)
C20 C23 1.534(10)
C20 H20A 0.99
C20 H20B 0.99
C21 C28 1.523(11)
C21 C22 1.527(11)
C21 C24 1.531(10)
C21 H21 1
C22 C23 1.526(10)
C22 H22A 0.99
C22 H22B 0.99
C23 C27 1.536(10)
C23 H23 1
C24 H24A 0.99
C24 H24B 0.99
C25 C26 1.520(10)
C25 C28 1.533(10)
C25 H25 1
C26 H26A 0.99
C26 H26B 0.99
C27 H27A 0.99
C27 H27B 0.99
C28 H28A 0.99
C28 H28B 0.99
C29 C30 1.406(10)
C29 Au1 2.114(6)
C29 H29A 1.01(9)
C29 H29B 1.08(7)
C30 C31 1.483(13)
C30 Au1 2.155(6)
C30 H30 1.04(8)
C31 O2 1.208(10)
C31 O1 1.316(10)
C32 O1 1.445(12)
C32 H32A 0.98
C32 H32B 0.98
C32 H32C 0.98
C33 C34 1.339(10)
C33 C38 1.395(9)
C33 P2 1.872(7)
C34 C35 1.404(10)
C34 H34 0.95
C35 C36 1.381(14)
C35 H35 0.95
C36 C37 1.388(12)
C36 H36 0.95
C37 C38 1.390(9)
C37 H37 0.95
C38 N2 1.472(9)
C39 N2 1.489(11)
C39 H39A 0.98
C39 H39B 0.98
C39 H39C 0.98
C40 N2 1.487(11)
C40 H40A 0.98
C40 H40B 0.98
C40 H40C 0.98
C41 C49 1.536(9)
C41 C44 1.543(9)
C41 C42 1.567(9)
C41 P2 1.859(7)
C42 C43 1.512(10)
C42 H42A 0.99
C42 H42B 0.99
C43 C48 1.497(12)
C43 C50 1.517(11)
C43 H43 1
C44 C47 1.548(10)
C44 H44A 0.99
C44 H44B 0.99
C45 C46 1.516(12)
C45 C50 1.523(12)
C45 C49 1.549(10)
C45 H45 1
C46 C47 1.531(10)
C46 H46A 0.99
C46 H46B 0.99
C47 C48 1.517(11)
C47 H47 1
C48 H48A 0.99
C48 H48B 0.99
C49 H49A 0.99
C49 H49B 0.99
C50 H50A 0.99
C50 H50B 0.99
C51 C56 1.516(9)
C51 C59 1.533(10)
C51 C58 1.539(9)
C51 P2 1.869(6)
C52 C57 1.479(15)
C52 C55 1.510(14)
C52 H52A 0.99
C52 H52B 0.99
C53 C54 1.500(13)
C53 C60 1.517(11)
C53 C56 1.569(11)
C53 H53 1
C54 C55 1.524(13)
C54 H54A 0.99
C54 H54B 0.99
C55 C59 1.570(11)
C55 H55 1
C56 H56A 0.99
C56 H56B 0.99
C57 C60 1.510(12)
C57 C58 1.556(11)
C57 H57 1
C58 H58A 0.99
C58 H58B 0.99
C59 H59A 0.99
C59 H59B 0.99
C60 H60A 0.99
C60 H60B 0.99
C61 C62 1.406(10)
C61 Au2 2.119(6)
C61 H61A 0.93(9)
C61 H61B 1.07(7)
C62 C63 1.498(12)
C62 Au2 2.155(6)
C62 H62 1.06(9)
C63 O4 1.196(9)
C63 O3 1.331(10)
C64 O3 1.434(12)
C64 H64A 0.98
C64 H64B 0.98
C64 H64C 0.98
C65 Cl2 1.725(13)
C65 Cl1 1.752(17)
C65 H65A 0.99
C65 H65B 0.99
C66 Cl3 1.711(11)
C66 Cl4 1.731(12)
C66 H66A 0.99
C66 H66B 0.99
Au1 N1 2.275(5)
Au1 P1 2.3255(14)
Au2 N2 2.259(5)
Au2 P2 2.3306(14)
F1 Sb1 1.858(6)
F2 Sb1 1.841(6)
F3 Sb1 1.871(5)
F4 Sb1 1.875(5)
F5 Sb1 1.849(7)
F6 Sb1 1.875(5)
F7 Sb2 1.843(7)
F8 Sb2 1.859(5)
F9 Sb2 1.848(6)
F10 Sb2 1.858(5)
F11 Sb2 1.830(7)
F12 Sb2 1.851(6)
